data_4073790
loop_
_publ_author_name
'Bai, Tao'
'Zhu, Jun'
'Xue, Peng'
'Sung, Herman Ho-Yung'
'Williams, Ian Duncan'
'Ma, Shengming'
'Lin, Zhenyang'
'Jia, Guochen'

_publ_section_title
;
 Ligand Effect on the Insertion Reactions of Allenes with
 MHCl(CO)(PPh3)3and MHCl(PPh3)3(M = Ru, Os)
;
_journal_issue 23
_journal_name_full Organometallics
_journal_page_first 5581
_journal_paper_doi 10.1021/om700629x
_journal_volume 26
_journal_year 2007
_chemical_formula_sum 'C42 H37 Cl O3 P2 Ru'
_chemical_formula_weight 788.18
_chemical_name_systematic
; 
 ? 
;
_space_group_IT_number 14
_symmetry_cell_setting monoclinic
_symmetry_space_group_name_Hall '-P 2yn'
_symmetry_space_group_name_H-M 'P 1 21/n 1'
_atom_sites_solution_hydrogens geom
_atom_sites_solution_primary direct
_atom_sites_solution_secondary difmap
_audit_creation_method SHELXL-97
_cell_angle_alpha 90.00
_cell_angle_beta 98.765(2)
_cell_angle_gamma 90.00
_cell_formula_units_Z 4
_cell_length_a 18.0573(14)
_cell_length_b 10.1691(8)
_cell_length_c 19.5850(15)
_cell_measurement_reflns_used 1870
_cell_measurement_temperature 293(2)
_cell_measurement_theta_max 39.061
_cell_measurement_theta_min 4.565
_cell_volume 3554.3(5)
_computing_structure_refinement 'SHELXL-97 (Sheldrick, 1997)'
_computing_structure_solution 'SHELXS-97 (Sheldrick, 1990)'
_diffrn_ambient_temperature 293(2)
_diffrn_measured_fraction_theta_full 0.988
_diffrn_measured_fraction_theta_max 0.988
_diffrn_radiation_monochromator graphite
_diffrn_radiation_source 'fine-focus sealed tube'
_diffrn_radiation_type MoK\a
_diffrn_radiation_wavelength 0.71073
_diffrn_reflns_av_R_equivalents 0.0956
_diffrn_reflns_av_sigmaI/netI 0.1485
_diffrn_reflns_limit_h_max 21
_diffrn_reflns_limit_h_min -22
_diffrn_reflns_limit_k_max 12
_diffrn_reflns_limit_k_min -12
_diffrn_reflns_limit_l_max 16
_diffrn_reflns_limit_l_min -24
_diffrn_reflns_number 18831
_diffrn_reflns_theta_full 25.00
_diffrn_reflns_theta_max 26.00
_diffrn_reflns_theta_min 2.26
_exptl_absorpt_coefficient_mu 0.646
_exptl_absorpt_correction_T_max 1.00
_exptl_absorpt_correction_T_min 0.82
_exptl_absorpt_correction_type multi-scan
_exptl_absorpt_process_details SADABS
_exptl_crystal_colour yellow
_exptl_crystal_density_diffrn 1.473
_exptl_crystal_density_method 'not measured'
_exptl_crystal_description prismatic
_exptl_crystal_F_000 1616
_exptl_crystal_size_max 0.368
_exptl_crystal_size_mid 0.167
_exptl_crystal_size_min 0.061
_refine_diff_density_max 0.619
_refine_diff_density_min -0.477
_refine_diff_density_rms 0.088
_refine_ls_extinction_method none
_refine_ls_goodness_of_fit_ref 1.009
_refine_ls_hydrogen_treatment constr
_refine_ls_matrix_type full
_refine_ls_number_parameters 443
_refine_ls_number_reflns 6910
_refine_ls_number_restraints 0
_refine_ls_restrained_S_all 1.009
_refine_ls_R_factor_all 0.0853
_refine_ls_R_factor_gt 0.0448
_refine_ls_shift/su_max 0.001
_refine_ls_shift/su_mean 0.000
_refine_ls_structure_factor_coef Fsqd
_refine_ls_weighting_details
; calc 
 [0.00000+1.00000exp(3.80(sin\q/\l)^2^)]/ 
   [\s^2^(Fo^2^)+0.0000+0.0000*P+(0.0120P)^2^+0.0000sin\q/\l] 
 where P = 0.33333Fo^2^ + 0.66667Fc^2^ 
;
_refine_ls_weighting_scheme calc
_refine_ls_wR_factor_gt 0.0777
_refine_ls_wR_factor_ref 0.0939
_reflns_number_gt 4018
_reflns_number_total 6910
_reflns_threshold_expression >2sigma(I)
_cod_data_source_file om700629x-file003.cif
_cod_data_source_block jia01
_cod_depositor_comments
;
The following automatic conversions were performed:

'_symmetry_cell_setting' value 'Monoclinic' changed to 'monoclinic'
according to /home/saulius/struct/CIF-dictionaries/cif_core.dic
dictionary named 'cif_core.dic' version 2.4.1 from 2010-06-29.

Automatic conversion script
Id: cif_fix_values 1715 2011-07-08 13:25:40Z adriana 
;
_cod_original_sg_symbol_H-M P2(1)/n
_cod_database_code 4073790

loop_
_symmetry_equiv_pos_as_xyz
'x, y, z'
'-x+1/2, y+1/2, -z+1/2'
'-x, -y, -z'
'x-1/2, -y-1/2, z-1/2'

loop_
_atom_site_label
_atom_site_type_symbol
_atom_site_fract_x
_atom_site_fract_y
_atom_site_fract_z
_atom_site_U_iso_or_equiv
_atom_site_adp_type
_atom_site_occupancy
_atom_site_symmetry_multiplicity
_atom_site_calc_flag
_atom_site_refinement_flags
Ru Ru 0.316403(19) 0.78287(3) 0.509162(18) 0.02548(10) Uani 1 1 d .
P1 P 0.38527(6) 0.69358(11) 0.61341(6) 0.0279(3) Uani 1 1 d .
P2 P 0.19037(6) 0.69883(11) 0.49940(6) 0.0293(3) Uani 1 1 d .
Cl1 Cl 0.27919(7) 0.97217(11) 0.57439(6) 0.0389(3) Uani 1 1 d .
O1 O 0.36795(19) 0.5592(3) 0.43052(18) 0.0501(9) Uani 1 1 d .
O2 O 0.2644(2) 0.7984(4) 0.31372(18) 0.0633(11) Uani 1 1 d .
O3 O 0.19930(19) 0.9796(3) 0.32891(16) 0.0462(9) Uani 1 1 d .
C1 C 0.3470(2) 0.6424(5) 0.4617(2) 0.0347(11) Uani 1 1 d .
C2 C 0.4132(3) 0.9142(5) 0.4954(2) 0.0406(12) Uani 1 1 d .
H2A H 0.4121 1.0028 0.5135 0.049 Uiso 1 1 calc R
H2B H 0.4626 0.8744 0.5029 0.049 Uiso 1 1 calc R
C3 C 0.3689(3) 0.8901(5) 0.4314(2) 0.0401(12) Uani 1 1 d .
H3A H 0.3905 0.8395 0.3967 0.048 Uiso 1 1 calc R
C4 C 0.2911(3) 0.9201(4) 0.4186(2) 0.0335(11) Uani 1 1 d .
H4A H 0.2806 1.0097 0.4329 0.040 Uiso 1 1 calc R
C5 C 0.2514(3) 0.8884(5) 0.3487(2) 0.0398(12) Uani 1 1 d .
C6 C 0.1577(3) 0.9679(6) 0.2605(3) 0.0711(18) Uani 1 1 d .
H6A H 0.1749 1.0328 0.2309 0.107 Uiso 1 1 calc R
H6B H 0.1053 0.9813 0.2622 0.107 Uiso 1 1 calc R
H6C H 0.1650 0.8817 0.2426 0.107 Uiso 1 1 calc R
C7 C 0.4817(2) 0.7593(4) 0.6316(2) 0.0311(10) Uani 1 1 d .
C8 C 0.5332(2) 0.7161(5) 0.5910(2) 0.0407(11) Uani 1 1 d .
H8 H 0.5173 0.6613 0.5536 0.049 Uiso 1 1 calc R
C9 C 0.6072(3) 0.7523(5) 0.6049(3) 0.0465(13) Uani 1 1 d .
H9 H 0.6409 0.7204 0.5774 0.056 Uiso 1 1 calc R
C10 C 0.6319(3) 0.8346(5) 0.6587(3) 0.0553(16) Uani 1 1 d .
H10 H 0.6821 0.8585 0.6680 0.066 Uiso 1 1 calc R
C11 C 0.5815(3) 0.8821(6) 0.6992(3) 0.0574(16) Uani 1 1 d .
H11 H 0.5974 0.9392 0.7355 0.069 Uiso 1 1 calc R
C12 C 0.5067(3) 0.8440(5) 0.6852(3) 0.0468(13) Uani 1 1 d .
H12 H 0.4729 0.8762 0.7125 0.056 Uiso 1 1 calc R
C13 C 0.3522(2) 0.7108(5) 0.6969(2) 0.0326(10) Uani 1 1 d .
C14 C 0.3409(3) 0.8350(5) 0.7247(2) 0.0422(12) Uani 1 1 d .
H14 H 0.3501 0.9105 0.7006 0.051 Uiso 1 1 calc R
C15 C 0.3160(3) 0.8456(5) 0.7884(3) 0.0467(13) Uani 1 1 d .
H15 H 0.3093 0.9282 0.8069 0.056 Uiso 1 1 calc R
C16 C 0.3012(3) 0.7342(6) 0.8240(3) 0.0557(15) Uani 1 1 d .
H16 H 0.2851 0.7414 0.8667 0.067 Uiso 1 1 calc R
C17 C 0.3102(3) 0.6127(6) 0.7962(3) 0.0498(14) Uani 1 1 d .
H17 H 0.2986 0.5376 0.8196 0.060 Uiso 1 1 calc R
C18 C 0.3364(2) 0.6005(5) 0.7338(2) 0.0382(12) Uani 1 1 d .
H18 H 0.3435 0.5172 0.7164 0.046 Uiso 1 1 calc R
C19 C 0.4062(2) 0.5158(4) 0.6130(2) 0.0305(10) Uani 1 1 d .
C20 C 0.4700(3) 0.4648(5) 0.6537(2) 0.0412(12) Uani 1 1 d .
H20 H 0.5041 0.5214 0.6790 0.049 Uiso 1 1 calc R
C21 C 0.4825(3) 0.3324(5) 0.6565(3) 0.0517(14) Uani 1 1 d .
H21 H 0.5261 0.2997 0.6824 0.062 Uiso 1 1 calc R
C22 C 0.4311(3) 0.2464(5) 0.6211(3) 0.0512(14) Uani 1 1 d .
H22 H 0.4392 0.1561 0.6235 0.061 Uiso 1 1 calc R
C23 C 0.3678(3) 0.2968(5) 0.5824(3) 0.0478(13) Uani 1 1 d .
H23 H 0.3328 0.2397 0.5584 0.057 Uiso 1 1 calc R
C24 C 0.3551(3) 0.4294(4) 0.5782(2) 0.0377(11) Uani 1 1 d .
H24 H 0.3117 0.4614 0.5518 0.045 Uiso 1 1 calc R
C25 C 0.1378(2) 0.6821(4) 0.5727(2) 0.0322(10) Uani 1 1 d .
C26 C 0.1672(3) 0.7227(5) 0.6380(2) 0.0416(12) Uani 1 1 d .
H26 H 0.2157 0.7561 0.6465 0.050 Uiso 1 1 calc R
C27 C 0.1254(3) 0.7143(6) 0.6912(3) 0.0528(14) Uani 1 1 d .
H27 H 0.1453 0.7450 0.7349 0.063 Uiso 1 1 calc R
C28 C 0.0554(3) 0.6615(6) 0.6803(3) 0.0568(15) Uani 1 1 d .
H28 H 0.0285 0.6521 0.7170 0.068 Uiso 1 1 calc R
C29 C 0.0241(3) 0.6218(5) 0.6142(3) 0.0584(16) Uani 1 1 d .
H29 H -0.0244 0.5884 0.6059 0.070 Uiso 1 1 calc R
C30 C 0.0656(3) 0.6324(5) 0.5618(3) 0.0526(14) Uani 1 1 d .
H30 H 0.0449 0.6056 0.5176 0.063 Uiso 1 1 calc R
C31 C 0.1812(2) 0.5343(4) 0.4606(2) 0.0313(10) Uani 1 1 d .
C32 C 0.1698(3) 0.4229(5) 0.4986(3) 0.0432(12) Uani 1 1 d .
H32 H 0.1624 0.4320 0.5444 0.052 Uiso 1 1 calc R
C33 C 0.1694(3) 0.3000(5) 0.4702(3) 0.0550(15) Uani 1 1 d .
H33 H 0.1620 0.2268 0.4969 0.066 Uiso 1 1 calc R
C34 C 0.1796(3) 0.2839(5) 0.4030(3) 0.0579(15) Uani 1 1 d .
H34 H 0.1789 0.2000 0.3840 0.070 Uiso 1 1 calc R
C35 C 0.1910(3) 0.3915(5) 0.3635(3) 0.0477(13) Uani 1 1 d .
H35 H 0.1971 0.3807 0.3176 0.057 Uiso 1 1 calc R
C36 C 0.1934(3) 0.5165(5) 0.3925(3) 0.0403(12) Uani 1 1 d .
H36 H 0.2032 0.5890 0.3662 0.048 Uiso 1 1 calc R
C37 C 0.1189(2) 0.7983(4) 0.4438(2) 0.0336(10) Uani 1 1 d .
C38 C 0.0687(3) 0.7505(5) 0.3899(3) 0.0543(15) Uani 1 1 d .
H38 H 0.0738 0.6642 0.3755 0.065 Uiso 1 1 calc R
C39 C 0.0114(3) 0.8254(6) 0.3565(3) 0.0743(19) Uani 1 1 d .
H39 H -0.0223 0.7896 0.3207 0.089 Uiso 1 1 calc R
C40 C 0.0041(3) 0.9534(6) 0.3761(3) 0.0648(17) Uani 1 1 d .
H40 H -0.0340 1.0053 0.3528 0.078 Uiso 1 1 calc R
C41 C 0.0524(3) 1.0052(5) 0.4298(3) 0.0530(14) Uani 1 1 d .
H41 H 0.0472 1.0920 0.4432 0.064 Uiso 1 1 calc R
C42 C 0.1094(3) 0.9274(5) 0.4642(3) 0.0435(12) Uani 1 1 d .
H42 H 0.1416 0.9621 0.5014 0.052 Uiso 1 1 calc R

loop_
_atom_site_aniso_label
_atom_site_aniso_U_11
_atom_site_aniso_U_22
_atom_site_aniso_U_33
_atom_site_aniso_U_23
_atom_site_aniso_U_13
_atom_site_aniso_U_12
Ru 0.02582(18) 0.02178(17) 0.0286(2) -0.00079(16) 0.00336(13) -0.00254(16)
P1 0.0273(6) 0.0230(6) 0.0326(7) 0.0001(5) 0.0022(5) -0.0022(5)
P2 0.0294(6) 0.0246(6) 0.0330(7) -0.0043(5) 0.0022(5) -0.0031(5)
Cl1 0.0512(7) 0.0273(6) 0.0374(7) -0.0066(5) 0.0047(5) -0.0005(5)
O1 0.052(2) 0.042(2) 0.059(3) -0.0121(18) 0.0175(19) 0.0066(17)
O2 0.096(3) 0.049(2) 0.041(2) -0.0120(19) -0.001(2) 0.020(2)
O3 0.050(2) 0.046(2) 0.038(2) 0.0019(16) -0.0051(16) 0.0017(17)
C1 0.029(3) 0.042(3) 0.034(3) -0.001(2) 0.005(2) -0.004(2)
C2 0.032(3) 0.039(3) 0.049(3) 0.013(2) 0.002(2) -0.012(2)
C3 0.042(3) 0.040(3) 0.041(3) 0.012(2) 0.015(2) -0.004(2)
C4 0.041(3) 0.024(2) 0.034(3) 0.0048(19) 0.003(2) 0.001(2)
C5 0.050(3) 0.030(3) 0.038(3) 0.003(2) 0.003(2) -0.003(2)
C6 0.071(4) 0.087(5) 0.047(4) -0.007(3) -0.019(3) 0.016(4)
C7 0.030(2) 0.026(2) 0.036(3) 0.0053(19) -0.0022(19) -0.0036(18)
C8 0.035(3) 0.041(3) 0.047(3) -0.004(2) 0.006(2) -0.005(2)
C9 0.033(3) 0.044(3) 0.064(4) 0.011(3) 0.011(2) -0.005(2)
C10 0.037(3) 0.060(4) 0.065(4) 0.025(3) -0.004(3) -0.023(3)
C11 0.055(4) 0.061(4) 0.050(4) 0.005(3) -0.010(3) -0.034(3)
C12 0.045(3) 0.046(3) 0.048(3) 0.007(2) 0.004(2) -0.012(2)
C13 0.026(2) 0.037(3) 0.032(3) -0.001(2) -0.0009(18) 0.001(2)
C14 0.037(3) 0.051(3) 0.038(3) 0.001(2) 0.003(2) 0.007(2)
C15 0.045(3) 0.056(3) 0.038(3) -0.012(3) 0.005(2) 0.006(3)
C16 0.052(3) 0.077(4) 0.041(3) -0.006(3) 0.015(3) -0.001(3)
C17 0.043(3) 0.065(4) 0.045(4) 0.008(3) 0.017(3) -0.011(3)
C18 0.035(3) 0.039(3) 0.042(3) 0.002(2) 0.006(2) -0.006(2)
C19 0.032(3) 0.027(2) 0.031(3) 0.0036(19) 0.004(2) 0.0004(19)
C20 0.035(3) 0.035(3) 0.049(3) 0.005(2) -0.008(2) 0.000(2)
C21 0.049(3) 0.039(3) 0.065(4) 0.015(3) 0.000(3) 0.008(3)
C22 0.075(4) 0.026(3) 0.055(4) 0.004(2) 0.018(3) 0.007(3)
C23 0.067(4) 0.033(3) 0.042(3) -0.005(2) 0.004(3) -0.010(3)
C24 0.044(3) 0.032(3) 0.036(3) -0.001(2) -0.001(2) -0.005(2)
C25 0.028(2) 0.033(3) 0.035(3) 0.000(2) 0.004(2) -0.0062(19)
C26 0.034(3) 0.045(3) 0.046(3) -0.001(3) 0.006(2) -0.004(2)
C27 0.048(3) 0.065(4) 0.047(3) -0.009(3) 0.012(3) -0.005(3)
C28 0.056(4) 0.064(4) 0.055(4) 0.005(3) 0.024(3) -0.001(3)
C29 0.043(3) 0.067(4) 0.069(4) -0.006(3) 0.020(3) -0.016(3)
C30 0.041(3) 0.071(4) 0.046(3) -0.011(3) 0.005(3) -0.022(3)
C31 0.025(2) 0.027(2) 0.041(3) -0.003(2) 0.000(2) -0.0027(18)
C32 0.045(3) 0.041(3) 0.039(3) 0.001(2) -0.007(2) -0.009(2)
C33 0.058(4) 0.026(3) 0.075(4) -0.001(3) -0.012(3) -0.007(2)
C34 0.048(3) 0.035(3) 0.088(5) -0.024(3) 0.000(3) 0.002(3)
C35 0.041(3) 0.050(3) 0.053(4) -0.017(3) 0.007(3) 0.000(2)
C36 0.039(3) 0.036(3) 0.047(3) -0.010(2) 0.007(2) -0.001(2)
C37 0.031(2) 0.027(2) 0.041(3) -0.001(2) 0.000(2) -0.004(2)
C38 0.058(4) 0.048(4) 0.051(4) -0.008(2) -0.011(3) 0.013(3)
C39 0.072(4) 0.060(4) 0.077(5) -0.016(3) -0.035(3) 0.018(3)
C40 0.042(3) 0.064(4) 0.082(5) 0.004(3) -0.012(3) 0.016(3)
C41 0.043(3) 0.036(3) 0.077(4) -0.007(3) -0.001(3) 0.004(2)
C42 0.038(3) 0.036(3) 0.054(3) -0.007(2) -0.003(2) -0.003(2)

loop_
_atom_type_symbol
_atom_type_description
_atom_type_scat_dispersion_real
_atom_type_scat_dispersion_imag
_atom_type_scat_source
C C 0.0033 0.0016 'International Tables Vol C Tables 4.2.6.8 and 6.1.1.4'
H H 0.0000 0.0000 'International Tables Vol C Tables 4.2.6.8 and 6.1.1.4'
O O 0.0106 0.0060 'International Tables Vol C Tables 4.2.6.8 and 6.1.1.4'
P P 0.1023 0.0942 'International Tables Vol C Tables 4.2.6.8 and 6.1.1.4'
Cl Cl 0.1484 0.1585 'International Tables Vol C Tables 4.2.6.8 and 6.1.1.4'
Ru Ru -1.2594 0.8363 'International Tables Vol C Tables 4.2.6.8 and 6.1.1.4'

loop_
_geom_angle_atom_site_label_1
_geom_angle_atom_site_label_2
_geom_angle_atom_site_label_3
_geom_angle
C1 Ru C3 80.82(19)
C1 Ru C2 95.88(19)
C3 Ru C2 36.72(16)
C1 Ru C4 97.12(18)
C3 Ru C4 37.24(16)
C2 Ru C4 66.72(16)
C1 Ru P1 88.84(15)
C3 Ru P1 123.63(13)
C2 Ru P1 90.87(12)
C4 Ru P1 157.23(12)
C1 Ru P2 92.12(14)
C3 Ru P2 128.40(14)
C2 Ru P2 160.50(13)
C4 Ru P2 94.68(12)
P1 Ru P2 107.08(4)
C1 Ru Cl1 178.35(14)
C3 Ru Cl1 98.75(13)
C2 Ru Cl1 82.89(14)
C4 Ru Cl1 83.41(12)
P1 Ru Cl1 90.08(4)
P2 Ru Cl1 89.39(4)
C13 P1 C19 101.1(2)
C13 P1 C7 102.7(2)
C19 P1 C7 99.61(19)
C13 P1 Ru 121.73(14)
C19 P1 Ru 116.51(15)
C7 P1 Ru 112.18(14)
C31 P2 C25 102.3(2)
C31 P2 C37 104.0(2)
C25 P2 C37 96.4(2)
C31 P2 Ru 112.37(14)
C25 P2 Ru 124.22(15)
C37 P2 Ru 114.64(14)
C5 O3 C6 117.3(4)
O1 C1 Ru 176.7(4)
C3 C2 Ru 69.9(3)
C3 C2 H2A 116.7
Ru C2 H2A 116.7
C3 C2 H2B 116.7
Ru C2 H2B 116.7
H2A C2 H2B 113.7
C2 C3 C4 122.2(4)
C2 C3 Ru 73.4(3)
C4 C3 Ru 73.1(2)
C2 C3 H3A 118.6
C4 C3 H3A 118.6
Ru C3 H3A 118.6
C3 C4 C5 116.2(4)
C3 C4 Ru 69.6(2)
C5 C4 Ru 127.3(3)
C3 C4 H4A 112.2
C5 C4 H4A 112.2
Ru C4 H4A 112.2
O2 C5 O3 124.0(5)
O2 C5 C4 126.2(5)
O3 C5 C4 109.8(4)
O3 C6 H6A 109.5
O3 C6 H6B 109.5
H6A C6 H6B 109.5
O3 C6 H6C 109.5
H6A C6 H6C 109.5
H6B C6 H6C 109.5
C12 C7 C8 117.7(4)
C12 C7 P1 124.1(4)
C8 C7 P1 118.1(3)
C9 C8 C7 121.4(5)
C9 C8 H8 119.3
C7 C8 H8 119.3
C10 C9 C8 120.7(5)
C10 C9 H9 119.7
C8 C9 H9 119.7
C9 C10 C11 119.4(5)
C9 C10 H10 120.3
C11 C10 H10 120.3
C10 C11 C12 119.6(5)
C10 C11 H11 120.2
C12 C11 H11 120.2
C7 C12 C11 121.2(5)
C7 C12 H12 119.4
C11 C12 H12 119.4
C18 C13 C14 118.1(4)
C18 C13 P1 120.6(4)
C14 C13 P1 121.3(4)
C15 C14 C13 120.2(5)
C15 C14 H14 119.9
C13 C14 H14 119.9
C16 C15 C14 120.3(5)
C16 C15 H15 119.9
C14 C15 H15 119.9
C17 C16 C15 119.8(5)
C17 C16 H16 120.1
C15 C16 H16 120.1
C16 C17 C18 120.7(5)
C16 C17 H17 119.7
C18 C17 H17 119.7
C17 C18 C13 120.9(5)
C17 C18 H18 119.5
C13 C18 H18 119.5
C24 C19 C20 118.5(4)
C24 C19 P1 120.3(3)
C20 C19 P1 120.9(3)
C21 C20 C19 120.4(5)
C21 C20 H20 119.8
C19 C20 H20 119.8
C20 C21 C22 120.6(5)
C20 C21 H21 119.7
C22 C21 H21 119.7
C23 C22 C21 118.8(5)
C23 C22 H22 120.6
C21 C22 H22 120.6
C24 C23 C22 121.2(5)
C24 C23 H23 119.4
C22 C23 H23 119.4
C23 C24 C19 120.4(5)
C23 C24 H24 119.8
C19 C24 H24 119.8
C26 C25 C30 118.4(4)
C26 C25 P2 121.7(3)
C30 C25 P2 119.9(4)
C25 C26 C27 120.5(5)
C25 C26 H26 119.8
C27 C26 H26 119.8
C28 C27 C26 120.6(5)
C28 C27 H27 119.7
C26 C27 H27 119.7
C27 C28 C29 119.7(5)
C27 C28 H28 120.1
C29 C28 H28 120.1
C30 C29 C28 119.0(5)
C30 C29 H29 120.5
C28 C29 H29 120.5
C29 C30 C25 121.7(5)
C29 C30 H30 119.2
C25 C30 H30 119.2
C32 C31 C36 117.7(4)
C32 C31 P2 122.2(4)
C36 C31 P2 119.8(3)
C33 C32 C31 121.3(5)
C33 C32 H32 119.4
C31 C32 H32 119.4
C34 C33 C32 120.6(5)
C34 C33 H33 119.7
C32 C33 H33 119.7
C33 C34 C35 120.0(5)
C33 C34 H34 120.0
C35 C34 H34 120.0
C34 C35 C36 119.8(5)
C34 C35 H35 120.1
C36 C35 H35 120.1
C35 C36 C31 120.5(5)
C35 C36 H36 119.7
C31 C36 H36 119.7
C38 C37 C42 117.4(4)
C38 C37 P2 125.2(4)
C42 C37 P2 116.8(3)
C39 C38 C37 122.2(5)
C39 C38 H38 118.9
C37 C38 H38 118.9
C38 C39 C40 119.6(5)
C38 C39 H39 120.2
C40 C39 H39 120.2
C41 C40 C39 120.3(5)
C41 C40 H40 119.9
C39 C40 H40 119.9
C40 C41 C42 119.6(5)
C40 C41 H41 120.2
C42 C41 H41 120.2
C41 C42 C37 120.8(5)
C41 C42 H42 119.6
C37 C42 H42 119.6

loop_
_geom_bond_atom_site_label_1
_geom_bond_atom_site_label_2
_geom_bond_distance
Ru C1 1.835(5)
Ru C3 2.202(4)
Ru C2 2.247(4)
Ru C4 2.248(4)
Ru P1 2.4012(12)
Ru P2 2.4111(12)
Ru Cl1 2.4598(11)
P1 C13 1.832(4)
P1 C19 1.847(4)
P1 C7 1.848(4)
P2 C31 1.835(4)
P2 C25 1.845(4)
P2 C37 1.857(5)
O1 C1 1.141(5)
O2 C5 1.188(5)
O3 C5 1.336(5)
O3 C6 1.439(6)
C2 C3 1.402(6)
C2 H2A 0.9700
C2 H2B 0.9700
C3 C4 1.421(6)
C3 H3A 0.9800
C4 C5 1.481(6)
C4 H4A 0.9800
C6 H6A 0.9600
C6 H6B 0.9600
C6 H6C 0.9600
C7 C12 1.380(6)
C7 C8 1.383(6)
C8 C9 1.373(6)
C8 H8 0.9300
C9 C10 1.367(7)
C9 H9 0.9300
C10 C11 1.381(7)
C10 H10 0.9300
C11 C12 1.392(6)
C11 H11 0.9300
C12 H12 0.9300
C13 C18 1.388(6)
C13 C14 1.403(6)
C14 C15 1.392(6)
C14 H14 0.9300
C15 C16 1.378(7)
C15 H15 0.9300
C16 C17 1.370(7)
C16 H16 0.9300
C17 C18 1.381(6)
C17 H17 0.9300
C18 H18 0.9300
C19 C24 1.377(6)
C19 C20 1.396(6)
C20 C21 1.365(6)
C20 H20 0.9300
C21 C22 1.382(7)
C21 H21 0.9300
C22 C23 1.371(7)
C22 H22 0.9300
C23 C24 1.368(6)
C23 H23 0.9300
C24 H24 0.9300
C25 C26 1.372(6)
C25 C30 1.383(6)
C26 C27 1.378(6)
C26 H26 0.9300
C27 C28 1.360(7)
C27 H27 0.9300
C28 C29 1.391(7)
C28 H28 0.9300
C29 C30 1.366(6)
C29 H29 0.9300
C30 H30 0.9300
C31 C32 1.389(6)
C31 C36 1.396(6)
C32 C33 1.367(6)
C32 H32 0.9300
C33 C34 1.367(7)
C33 H33 0.9300
C34 C35 1.374(7)
C34 H34 0.9300
C35 C36 1.390(6)
C35 H35 0.9300
C36 H36 0.9300
C37 C38 1.371(6)
C37 C42 1.391(6)
C38 C39 1.368(7)
C38 H38 0.9300
C39 C40 1.369(7)
C39 H39 0.9300
C40 C41 1.366(7)
C40 H40 0.9300
C41 C42 1.388(7)
C41 H41 0.9300
C42 H42 0.9300
